data_7039810
loop_
_publ_author_name
'Liu, Lei-Lei'
'Yu, Cai-Xia'
'Du, Ji-Min'
'Liu, Shi-Min'
'Cao, Jing-Shuai'
'Ma, Lu-Fang'

_publ_section_title
;
 Construction of five Zn(ii)/Cd(ii) coordination polymers derived from a
 new linear carboxylate/pyridyl ligand: design, synthesis, and
 photocatalytic properties.
;
_journal_issue 31
_journal_name_full 'Dalton transactions (Cambridge, England : 2003)'
_journal_page_first 12352
_journal_page_last 12361
_journal_paper_doi 10.1039/c6dt02312f
_journal_volume 45
_journal_year 2016
_chemical_formula_moiety 'C38 H28 N6 O6 Zn, H2 O'
_chemical_formula_sum 'C38 H30 N6 O7 Zn'
_chemical_formula_weight 748.05
_chemical_name_systematic
;
 ?
;
_space_group_crystal_system orthorhombic
_space_group_IT_number 18
_space_group_name_Hall 'P 2 2ab'
_space_group_name_H-M_alt 'P 21 21 2'
_symmetry_space_group_name_Hall 'P 2 2ab'
_symmetry_space_group_name_H-M 'P 21 21 2'
_atom_sites_solution_hydrogens mixed
_atom_sites_solution_primary direct
_atom_sites_solution_secondary difmap
_audit_creation_method SHELXL-2013
_audit_update_record
;
2016-06-28 deposited with the CCDC.
2016-07-05 downloaded from the CCDC.
;
_cell_angle_alpha 90
_cell_angle_beta 90
_cell_angle_gamma 90
_cell_formula_units_Z 2
_cell_length_a 7.5244(15)
_cell_length_b 34.353(7)
_cell_length_c 6.3569(13)
_cell_measurement_reflns_used 3662
_cell_measurement_temperature 296(2)
_cell_measurement_theta_max 22.71
_cell_measurement_theta_min 2.37
_cell_volume 1643.2(6)
_computing_cell_refinement 'Bruker SAINT (Bruker, 2003)'
_computing_data_collection 'Bruker APEX2 (Bruker, 2005)'
_computing_data_reduction 'Bruker SAINT (Bruker, 2003)'
_computing_molecular_graphics 'Bruker SHELXTL'
_computing_publication_material 'Bruker SHELXTL'
_computing_structure_refinement 'SHELXL-2013 (Sheldrick, 2013)'
_computing_structure_solution 'SHELXL-2013 (Sheldrick, 2013)'
_diffrn_ambient_temperature 296(2)
_diffrn_measured_fraction_theta_full 0.998
_diffrn_measured_fraction_theta_max 0.999
_diffrn_measurement_device_type 'Bruker APEX-II CCD'
_diffrn_measurement_method '\f and \w scans'
_diffrn_radiation_type MoK\a
_diffrn_radiation_wavelength 0.71073
_diffrn_reflns_av_R_equivalents 0.0367
_diffrn_reflns_av_unetI/netI 0.0501
_diffrn_reflns_Laue_measured_fraction_full 0.998
_diffrn_reflns_Laue_measured_fraction_max 0.999
_diffrn_reflns_limit_h_max 9
_diffrn_reflns_limit_h_min -10
_diffrn_reflns_limit_k_max 45
_diffrn_reflns_limit_k_min -43
_diffrn_reflns_limit_l_max 8
_diffrn_reflns_limit_l_min -8
_diffrn_reflns_number 14567
_diffrn_reflns_point_group_measured_fraction_full 0.999
_diffrn_reflns_point_group_measured_fraction_max 1.000
_diffrn_reflns_theta_full 25.242
_diffrn_reflns_theta_max 28.255
_diffrn_reflns_theta_min 2.371
_diffrn_source 'fine-focus sealed tube'
_exptl_absorpt_coefficient_mu 0.811
_exptl_absorpt_correction_T_max 0.922
_exptl_absorpt_correction_T_min 0.784
_exptl_absorpt_correction_type multi-scan
_exptl_absorpt_process_details sadabs
_exptl_crystal_colour orange
_exptl_crystal_density_diffrn 1.512
_exptl_crystal_density_method 'not measured'
_exptl_crystal_description block
_exptl_crystal_F_000 772
_exptl_crystal_size_max 0.320
_exptl_crystal_size_mid 0.250
_exptl_crystal_size_min 0.100
_refine_diff_density_max 0.520
_refine_diff_density_min -0.668
_refine_diff_density_rms 0.063
_refine_ls_abs_structure_details
;
 Refined as an inversion twin.
;
_refine_ls_abs_structure_Flack 0.02(2)
_refine_ls_extinction_method none
_refine_ls_goodness_of_fit_ref 1.060
_refine_ls_hydrogen_treatment constr
_refine_ls_matrix_type full
_refine_ls_number_parameters 237
_refine_ls_number_reflns 4064
_refine_ls_number_restraints 0
_refine_ls_restrained_S_all 1.060
_refine_ls_R_factor_all 0.0680
_refine_ls_R_factor_gt 0.0461
_refine_ls_shift/su_max 0.000
_refine_ls_shift/su_mean 0.000
_refine_ls_structure_factor_coef Fsqd
_refine_ls_weighting_details
;
 w=1/[\s^2^(Fo^2^)+(0.0623P)^2^+0.1603P]
 where P=(Fo^2^+2Fc^2^)/3
;
_refine_ls_weighting_scheme calc
_refine_ls_wR_factor_gt 0.1117
_refine_ls_wR_factor_ref 0.1216
_reflns_Friedel_coverage 0.707
_reflns_Friedel_fraction_full 1.000
_reflns_Friedel_fraction_max 1.001
_reflns_number_gt 3103
_reflns_number_total 4064
_reflns_threshold_expression 'I > 2\s(I)'
_cod_data_source_file c6dt02312f2.cif
_cod_data_source_block 4
_cod_depositor_comments 'Adding full bibliography for 7039808--7039812.cif.'
_cod_database_code 7039810
_shelx_space_group_comment
;
The symmetry employed for this shelxl refinement is uniquely defined
by the following loop, which should always be used as a source of
symmetry information in preference to the above space-group names.
They are only intended as comments.
;
_shelx_estimated_absorpt_t_min 0.781
_shelx_estimated_absorpt_t_max 0.923
_shelxl_version_number 2013-2

loop_
_space_group_symop_operation_xyz
'x, y, z'
'-x, -y, z'
'-x+1/2, y+1/2, -z'
'x+1/2, -y+1/2, -z'

loop_
_atom_site_label
_atom_site_type_symbol
_atom_site_fract_x
_atom_site_fract_y
_atom_site_fract_z
_atom_site_U_iso_or_equiv
_atom_site_adp_type
_atom_site_occupancy
_atom_site_site_symmetry_order
_atom_site_calc_flag
_atom_site_refinement_flags_posn
_atom_site_refinement_flags_adp
_atom_site_refinement_flags_occupancy
Zn1 Zn 0.5000 0.0000 1.02737(9) 0.0456(2) Uani 1 2 d S T P
C1 C 0.2790(8) 0.01701(13) 1.4070(7) 0.0610(13) Uani 1 1 d . . .
H1 H 0.2997 -0.0090 1.4384 0.073 Uiso 1 1 calc R U .
C2 C 0.1866(8) 0.03937(13) 1.5474(8) 0.0604(13) Uani 1 1 d . . .
H2 H 0.1431 0.0285 1.6710 0.072 Uiso 1 1 calc R U .
C3 C 0.1586(7) 0.07803(12) 1.5046(7) 0.0525(11) Uani 1 1 d . . .
H3 H 0.0977 0.0936 1.6000 0.063 Uiso 1 1 calc R U .
C4 C 0.2216(6) 0.09357(12) 1.3188(6) 0.0404(9) Uani 1 1 d . . .
C5 C 0.3117(6) 0.06916(11) 1.1847(6) 0.0427(10) Uani 1 1 d . . .
H5 H 0.3548 0.0793 1.0591 0.051 Uiso 1 1 calc R U .
C6 C 0.1987(7) 0.13612(11) 1.2697(6) 0.0462(11) Uani 1 1 d . . .
H6A H 0.0734 0.1426 1.2628 0.055 Uiso 1 1 calc R U .
H6B H 0.2532 0.1518 1.3790 0.055 Uiso 1 1 calc R U .
C7 C 0.2684(5) 0.18013(11) 0.9919(6) 0.0408(9) Uani 1 1 d . . .
C8 C 0.1851(7) 0.21135(12) 1.0883(7) 0.0474(10) Uani 1 1 d . . .
H8 H 0.1366 0.2087 1.2222 0.057 Uiso 1 1 calc R U .
C9 C 0.1750(7) 0.24648(12) 0.9825(8) 0.0512(11) Uani 1 1 d . . .
H9 H 0.1195 0.2676 1.0464 0.061 Uiso 1 1 calc R U .
C10 C 0.2462(6) 0.25076(12) 0.7833(9) 0.0495(12) Uani 1 1 d . . .
C11 C 0.3301(7) 0.21948(13) 0.6887(7) 0.0503(11) Uani 1 1 d . . .
H11 H 0.3792 0.2222 0.5553 0.060 Uiso 1 1 calc R U .
C12 C 0.3410(7) 0.18401(13) 0.7927(7) 0.0485(10) Uani 1 1 d . . .
H12 H 0.3968 0.1629 0.7288 0.058 Uiso 1 1 calc R U .
C13 C 0.2749(6) 0.33205(12) 0.4418(8) 0.0494(11) Uani 1 1 d . . .
C14 C 0.1884(7) 0.36317(12) 0.5380(7) 0.0504(10) Uani 1 1 d . . .
H14 H 0.1483 0.3611 0.6759 0.060 Uiso 1 1 calc R U .
C15 C 0.1627(7) 0.39758(12) 0.4245(6) 0.0439(10) Uani 1 1 d . . .
H15 H 0.1043 0.4186 0.4858 0.053 Uiso 1 1 calc R U .
C16 C 0.2253(6) 0.40014(11) 0.2188(6) 0.0368(9) Uani 1 1 d . . .
C17 C 0.3161(7) 0.36907(13) 0.1330(7) 0.0504(11) Uani 1 1 d . . .
H17 H 0.3608 0.3711 -0.0030 0.060 Uiso 1 1 calc R U .
C18 C 0.3416(7) 0.33560(13) 0.2428(7) 0.0533(12) Uani 1 1 d . . .
H18 H 0.4044 0.3151 0.1826 0.064 Uiso 1 1 calc R U .
C19 C 0.1945(7) 0.43621(12) 0.0881(6) 0.0443(10) Uani 1 1 d . . .
N1 N 0.3406(6) 0.03157(9) 1.2257(5) 0.0484(9) Uani 1 1 d . . .
N2 N 0.2232(6) 0.28995(12) 0.6959(7) 0.0563(10) Uani 1 1 d . . .
N3 N 0.3031(6) 0.29356(12) 0.5356(7) 0.0590(10) Uani 1 1 d . . .
O1 O 0.2807(4) 0.14370(8) 1.0743(5) 0.0544(8) Uani 1 1 d . . .
O2 O 0.2561(5) 0.43800(10) -0.0903(5) 0.0669(10) Uani 1 1 d . . .
O3 O 0.0913(5) 0.46142(8) 0.1701(5) 0.0519(8) Uani 1 1 d . . .
O1W O 0.5000 0.5000 0.0262(9) 0.125(3) Uani 1 2 d S T P
H1W H 0.4961 0.5216 -0.0385 0.150 Uiso 1 1 d R U .

loop_
_atom_site_aniso_label
_atom_site_aniso_U_11
_atom_site_aniso_U_22
_atom_site_aniso_U_33
_atom_site_aniso_U_23
_atom_site_aniso_U_13
_atom_site_aniso_U_12
Zn1 0.0763(5) 0.0214(3) 0.0391(3) 0.000 0.000 0.0007(4)
C1 0.091(4) 0.035(2) 0.057(3) 0.011(2) 0.012(3) 0.002(2)
C2 0.080(4) 0.046(2) 0.055(2) 0.014(2) 0.017(3) -0.002(3)
C3 0.063(3) 0.045(2) 0.049(2) 0.0002(19) 0.011(2) 0.007(2)
C4 0.046(3) 0.032(2) 0.0429(19) 0.0023(17) -0.0015(18) 0.0023(18)
C5 0.065(3) 0.027(2) 0.0357(18) 0.0027(16) -0.0005(19) 0.002(2)
C6 0.062(3) 0.032(2) 0.044(2) 0.0001(17) 0.002(2) 0.010(2)
C7 0.046(2) 0.0277(18) 0.048(2) 0.0021(16) -0.0037(19) 0.0013(16)
C8 0.059(3) 0.032(2) 0.052(2) 0.0003(17) 0.003(2) 0.007(2)
C9 0.061(3) 0.0287(19) 0.064(3) 0.0008(19) -0.001(3) 0.0080(19)
C10 0.048(3) 0.037(3) 0.063(3) 0.010(2) -0.010(2) 0.003(2)
C11 0.053(3) 0.053(3) 0.045(2) 0.011(2) -0.001(2) -0.008(2)
C12 0.055(3) 0.040(2) 0.050(2) -0.0023(19) 0.004(2) 0.004(2)
C13 0.049(3) 0.031(2) 0.068(3) 0.005(2) -0.018(2) -0.0006(18)
C14 0.062(3) 0.048(2) 0.0408(19) 0.0100(19) -0.007(2) -0.006(2)
C15 0.057(3) 0.032(2) 0.042(2) 0.0014(16) 0.0002(19) 0.0002(19)
C16 0.046(2) 0.0266(19) 0.0375(18) -0.0022(15) -0.0055(17) 0.0001(17)
C17 0.053(3) 0.046(3) 0.053(2) -0.006(2) 0.003(2) 0.004(2)
C18 0.057(3) 0.039(2) 0.064(3) -0.004(2) 0.000(2) 0.011(2)
C19 0.064(3) 0.030(2) 0.0392(19) 0.0003(16) -0.0045(19) -0.001(2)
N1 0.077(3) 0.0262(17) 0.0423(18) 0.0018(14) 0.0052(18) 0.0006(18)
N2 0.056(3) 0.057(3) 0.055(2) -0.0028(19) 0.002(2) 0.003(2)
N3 0.060(3) 0.058(2) 0.059(2) -0.006(2) -0.001(2) 0.011(2)
O1 0.076(2) 0.0282(15) 0.0587(18) 0.0087(13) 0.0203(16) 0.0148(15)
O2 0.106(3) 0.050(2) 0.0447(17) 0.0097(15) 0.0156(18) 0.0023(19)
O3 0.081(2) 0.0279(14) 0.0466(16) 0.0029(13) -0.0002(15) 0.0099(15)
O1W 0.126(6) 0.153(7) 0.095(4) 0.000 0.000 -0.012(5)

loop_
_atom_type_symbol
_atom_type_description
_atom_type_scat_dispersion_real
_atom_type_scat_dispersion_imag
_atom_type_scat_source
C C 0.0033 0.0016 'International Tables Vol C Tables 4.2.6.8 and 6.1.1.4'
H H 0.0000 0.0000 'International Tables Vol C Tables 4.2.6.8 and 6.1.1.4'
N N 0.0061 0.0033 'International Tables Vol C Tables 4.2.6.8 and 6.1.1.4'
O O 0.0106 0.0060 'International Tables Vol C Tables 4.2.6.8 and 6.1.1.4'
Zn Zn 0.2839 1.4301 'International Tables Vol C Tables 4.2.6.8 and 6.1.1.4'

loop_
_geom_angle_atom_site_label_1
_geom_angle_atom_site_label_2
_geom_angle_atom_site_label_3
_geom_angle
_geom_angle_site_symmetry_1
_geom_angle_site_symmetry_3
O3 Zn1 O3 99.87(18) 3_546 4_556
O3 Zn1 N1 104.03(13) 3_546 2_655
O3 Zn1 N1 123.30(16) 4_556 2_655
O3 Zn1 N1 123.30(16) 3_546 .
O3 Zn1 N1 104.03(13) 4_556 .
N1 Zn1 N1 104.1(2) 2_655 .
N1 C1 C2 121.8(4) . .
N1 C1 H1 119.1 . .
C2 C1 H1 119.1 . .
C1 C2 C3 119.5(4) . .
C1 C2 H2 120.2 . .
C3 C2 H2 120.2 . .
C2 C3 C4 119.4(4) . .
C2 C3 H3 120.3 . .
C4 C3 H3 120.3 . .
C5 C4 C3 117.7(4) . .
C5 C4 C6 121.3(4) . .
C3 C4 C6 120.9(4) . .
N1 C5 C4 123.3(4) . .
N1 C5 H5 118.4 . .
C4 C5 H5 118.4 . .
O1 C6 C4 108.2(3) . .
O1 C6 H6A 110.1 . .
C4 C6 H6A 110.1 . .
O1 C6 H6B 110.1 . .
C4 C6 H6B 110.1 . .
H6A C6 H6B 108.4 . .
O1 C7 C8 125.0(4) . .
O1 C7 C12 114.4(4) . .
C8 C7 C12 120.5(4) . .
C9 C8 C7 119.0(4) . .
C9 C8 H8 120.5 . .
C7 C8 H8 120.5 . .
C10 C9 C8 121.1(4) . .
C10 C9 H9 119.4 . .
C8 C9 H9 119.4 . .
C9 C10 C11 119.5(4) . .
C9 C10 N2 113.5(4) . .
C11 C10 N2 127.0(5) . .
C10 C11 C12 120.1(4) . .
C10 C11 H11 119.9 . .
C12 C11 H11 119.9 . .
C7 C12 C11 119.7(4) . .
C7 C12 H12 120.1 . .
C11 C12 H12 120.1 . .
C18 C13 C14 120.6(4) . .
C18 C13 N3 113.8(4) . .
C14 C13 N3 125.5(4) . .
C13 C14 C15 119.1(4) . .
C13 C14 H14 120.4 . .
C15 C14 H14 120.4 . .
C16 C15 C14 119.4(4) . .
C16 C15 H15 120.3 . .
C14 C15 H15 120.3 . .
C17 C16 C15 119.3(4) . .
C17 C16 C19 119.6(4) . .
C15 C16 C19 121.1(4) . .
C18 C17 C16 121.4(4) . .
C18 C17 H17 119.3 . .
C16 C17 H17 119.3 . .
C17 C18 C13 120.0(4) . .
C17 C18 H18 120.0 . .
C13 C18 H18 120.0 . .
O2 C19 O3 125.0(4) . .
O2 C19 C16 119.5(4) . .
O3 C19 C16 115.2(4) . .
C5 N1 C1 118.2(4) . .
C5 N1 Zn1 119.1(3) . .
C1 N1 Zn1 122.3(3) . .
N3 N2 C10 111.1(4) . .
N2 N3 C13 111.7(4) . .
C7 O1 C6 118.6(3) . .
C19 O3 Zn1 114.4(3) . 3_556

loop_
_geom_bond_atom_site_label_1
_geom_bond_atom_site_label_2
_geom_bond_distance
_geom_bond_site_symmetry_2
Zn1 O3 1.950(3) 3_546
Zn1 O3 1.950(3) 4_556
Zn1 N1 2.051(4) 2_655
Zn1 N1 2.051(4) .
C1 N1 1.339(5) .
C1 C2 1.367(7) .
C1 H1 0.9300 .
C2 C3 1.372(6) .
C2 H2 0.9300 .
C3 C4 1.380(6) .
C3 H3 0.9300 .
C4 C5 1.375(6) .
C4 C6 1.504(6) .
C5 N1 1.335(5) .
C5 H5 0.9300 .
C6 O1 1.411(5) .
C6 H6A 0.9700 .
C6 H6B 0.9700 .
C7 O1 1.360(5) .
C7 C8 1.385(6) .
C7 C12 1.386(6) .
C8 C9 1.384(6) .
C8 H8 0.9300 .
C9 C10 1.382(7) .
C9 H9 0.9300 .
C10 C11 1.384(6) .
C10 N2 1.467(6) .
C11 C12 1.389(6) .
C11 H11 0.9300 .
C12 H12 0.9300 .
C13 C18 1.366(7) .
C13 C14 1.393(6) .
C13 N3 1.466(6) .
C14 C15 1.398(6) .
C14 H14 0.9300 .
C15 C16 1.393(6) .
C15 H15 0.9300 .
C16 C17 1.380(6) .
C16 C19 1.510(5) .
C17 C18 1.359(6) .
C17 H17 0.9300 .
C18 H18 0.9300 .
C19 O2 1.226(5) .
C19 O3 1.275(5) .
N2 N3 1.190(5) .
O3 Zn1 1.951(3) 3_556
O1W H1W 0.8499 .

loop_
_geom_hbond_atom_site_label_D
_geom_hbond_atom_site_label_H
_geom_hbond_atom_site_label_A
_geom_hbond_distance_DH
_geom_hbond_distance_HA
_geom_hbond_distance_DA
_geom_hbond_angle_DHA
_geom_hbond_site_symmetry_A
C5 H5 O1 0.93 2.28 2.665(5) 104.1 .
O1W H1W O2 0.85 2.35 2.907(4) 123.8 2_665
C2 H2 O1W 0.93 2.41 3.339(7) 174.0 4_457

loop_
_geom_torsion_atom_site_label_1
_geom_torsion_atom_site_label_2
_geom_torsion_atom_site_label_3
_geom_torsion_atom_site_label_4
_geom_torsion
_geom_torsion_site_symmetry_4
N1 C1 C2 C3 -1.3(9) .
C1 C2 C3 C4 1.1(8) .
C2 C3 C4 C5 -0.5(7) .
C2 C3 C4 C6 -178.0(5) .
C3 C4 C5 N1 0.0(7) .
C6 C4 C5 N1 177.5(4) .
C5 C4 C6 O1 0.7(6) .
C3 C4 C6 O1 178.1(4) .
O1 C7 C8 C9 -177.1(5) .
C12 C7 C8 C9 0.1(7) .
C7 C8 C9 C10 0.1(7) .
C8 C9 C10 C11 -0.5(7) .
C8 C9 C10 N2 -180.0(4) .
C9 C10 C11 C12 0.6(7) .
N2 C10 C11 C12 180.0(5) .
O1 C7 C12 C11 177.4(4) .
C8 C7 C12 C11 0.0(7) .
C10 C11 C12 C7 -0.3(7) .
C18 C13 C14 C15 3.1(7) .
N3 C13 C14 C15 -176.5(4) .
C13 C14 C15 C16 -0.5(7) .
C14 C15 C16 C17 -1.9(7) .
C14 C15 C16 C19 177.8(4) .
C15 C16 C17 C18 1.8(7) .
C19 C16 C17 C18 -177.8(4) .
C16 C17 C18 C13 0.8(8) .
C14 C13 C18 C17 -3.3(7) .
N3 C13 C18 C17 176.4(4) .
C17 C16 C19 O2 -2.6(7) .
C15 C16 C19 O2 177.8(4) .
C17 C16 C19 O3 171.7(4) .
C15 C16 C19 O3 -7.9(6) .
C4 C5 N1 C1 -0.3(7) .
C4 C5 N1 Zn1 -173.4(3) .
C2 C1 N1 C5 0.9(8) .
C2 C1 N1 Zn1 173.8(4) .
C9 C10 N2 N3 172.2(4) .
C11 C10 N2 N3 -7.2(7) .
C10 N2 N3 C13 177.5(4) .
C18 C13 N3 N2 -170.6(4) .
C14 C13 N3 N2 9.0(7) .
C8 C7 O1 C6 2.1(6) .
C12 C7 O1 C6 -175.3(4) .
C4 C6 O1 C7 176.5(4) .
O2 C19 O3 Zn1 10.5(6) 3_556
C16 C19 O3 Zn1 -163.5(3) 3_556
